data_2218550
loop_
_publ_author_name
'Jevric, Martyn'
'Taylor, Dennis K.'
'Tiekink, Edward R. T.'

_publ_section_title
;
 Methyl 2-(5-bromo-2-methylnaphtho[2,1-<i>b</i>]furan-1-yl)acetate
;
_journal_coeditor_code SU2059
_journal_issue 6
_journal_name_full 'Acta Crystallographica Section E'
_journal_page_first o1168
_journal_paper_doi 10.1107/S1600536808015511
_journal_volume 64
_journal_year 2008
_chemical_formula_iupac 'C16 H13 Br O3'
_chemical_formula_moiety 'C16 H13 Br O3'
_chemical_formula_sum 'C16 H13 Br O3'
_chemical_formula_weight 333.17
_chemical_name_systematic
;
Methyl 2-(5-bromo-2-methylnaphtho[2,1-b]furan-1-yl)acetate
;
_space_group_IT_number 14
_symmetry_cell_setting monoclinic
_symmetry_space_group_name_Hall '-P 2ybc'
_symmetry_space_group_name_H-M 'P 1 21/c 1'
_atom_sites_solution_hydrogens geom
_atom_sites_solution_primary direct
_atom_sites_solution_secondary difmap
_audit_creation_method SHELXL-97
_cell_angle_alpha 90
_cell_angle_beta 96.443(3)
_cell_angle_gamma 90
_cell_formula_units_Z 4
_cell_length_a 17.050(2)
_cell_length_b 14.5064(17)
_cell_length_c 5.3660(7)
_cell_measurement_reflns_used 2984
_cell_measurement_temperature 223(2)
_cell_measurement_theta_max 29.7
_cell_measurement_theta_min 2.4
_cell_volume 1318.8(3)
_computing_cell_refinement 'SAINT (Bruker, 2000)'
_computing_data_collection 'SMART (Bruker, 2000)'
_computing_data_reduction 'SAINT (Bruker, 2000)'
_computing_molecular_graphics 'ORTEPII (Johnson, 1976) and DIAMOND (Brandenburg, 2006)'
_computing_publication_material 'SHELXL97 (Sheldrick, 2008)'
_computing_structure_refinement 'SHELXL97 (Sheldrick, 2008)'
_computing_structure_solution 'SIR92 (Altomare <i>et al.</i>,  1994)'
_diffrn_ambient_temperature 223(2)
_diffrn_measured_fraction_theta_full 0.984
_diffrn_measured_fraction_theta_max 0.984
_diffrn_measurement_device_type 'Bruker  SMART CCD'
_diffrn_measurement_method \w
_diffrn_radiation_monochromator graphite
_diffrn_radiation_source 'fine-focus sealed tube'
_diffrn_radiation_type MoK\a
_diffrn_radiation_wavelength 0.71069
_diffrn_reflns_av_R_equivalents 0.035
_diffrn_reflns_av_sigmaI/netI 0.056
_diffrn_reflns_limit_h_max 23
_diffrn_reflns_limit_h_min -23
_diffrn_reflns_limit_k_max 20
_diffrn_reflns_limit_k_min -14
_diffrn_reflns_limit_l_max 7
_diffrn_reflns_limit_l_min -7
_diffrn_reflns_number 10676
_diffrn_reflns_theta_full 30.1
_diffrn_reflns_theta_max 30.1
_diffrn_reflns_theta_min 1.2
_diffrn_standards_decay_% 0
_diffrn_standards_number 0
_exptl_absorpt_coefficient_mu 3.121
_exptl_absorpt_correction_T_max 1.0
_exptl_absorpt_correction_T_min 0.492
_exptl_absorpt_correction_type multi-scan
_exptl_absorpt_process_details '(SADABS; Bruker, 2000)'
_exptl_crystal_colour pale-yellow
_exptl_crystal_density_diffrn 1.678
_exptl_crystal_density_method 'not measured'
_exptl_crystal_description plate
_exptl_crystal_F_000 672
_exptl_crystal_size_max 0.68
_exptl_crystal_size_mid 0.18
_exptl_crystal_size_min 0.16
_refine_diff_density_max 0.47
_refine_diff_density_min -0.77
_refine_ls_extinction_method none
_refine_ls_goodness_of_fit_ref 1.13
_refine_ls_hydrogen_treatment constr
_refine_ls_matrix_type full
_refine_ls_number_parameters 183
_refine_ls_number_reflns 3817
_refine_ls_number_restraints 0
_refine_ls_restrained_S_all 1.13
_refine_ls_R_factor_all 0.063
_refine_ls_R_factor_gt 0.044
_refine_ls_shift/su_max_lt 0.001
_refine_ls_shift/su_mean 0.000
_refine_ls_structure_factor_coef Fsqd
_refine_ls_weighting_details 'calc w=1/[\s^2^(Fo^2^)+(0.0586P)^2^+0.71P] where P=(Fo^2^+2Fc^2^)/3'
_refine_ls_weighting_scheme calc
_refine_ls_wR_factor_gt 0.118
_refine_ls_wR_factor_ref 0.136
_reflns_number_gt 2967
_reflns_number_total 3817
_reflns_threshold_expression I>2\s(I)
_cod_data_source_file su2059.cif
_cod_data_source_block I
_cod_original_sg_symbol_H-M 'P 21/c'
_cod_database_code 2218550
_cod_database_fobs_code 2218550

loop_
_symmetry_equiv_pos_as_xyz
'x, y, z'
'-x, y+1/2, -z+1/2'
'-x, -y, -z'
'x, -y-1/2, z-1/2'

loop_
_atom_site_type_symbol
_atom_site_label
_atom_site_fract_x
_atom_site_fract_y
_atom_site_fract_z
_atom_site_U_iso_or_equiv
_atom_site_adp_type
_atom_site_calc_flag
_atom_site_refinement_flags
_atom_site_occupancy
Br Br5 0.04963(2) 0.33514(2) -0.16830(6) 0.04284(14) Uani d . 1
O O3 0.10671(11) 0.56263(13) 0.5779(4) 0.0285(4) Uani d . 1
O O12 0.33445(13) 0.68019(14) 0.3251(4) 0.0321(4) Uani d . 1
O O13 0.44151(12) 0.62588(17) 0.5516(4) 0.0379(5) Uani d . 1
C C1 0.23909(16) 0.56919(18) 0.6116(5) 0.0242(5) Uani d . 1
C C2 0.17380(16) 0.60179(18) 0.7005(5) 0.0258(5) Uani d . 1
C C3A 0.13162(16) 0.50429(18) 0.4058(5) 0.0262(5) Uani d . 1
C C4 0.08136(18) 0.45375(19) 0.2380(5) 0.0308(6) Uani d . 1
H H4 0.0263 0.4554 0.2388 0.037 Uiso calc R 1
C C5 0.11641(18) 0.40163(19) 0.0720(5) 0.0307(6) Uani d . 1
C C5A 0.19934(18) 0.39606(18) 0.0699(5) 0.0293(6) Uani d . 1
C C6 0.2347(2) 0.34180(19) -0.1028(6) 0.0384(7) Uani d . 1
H H6 0.2027 0.3084 -0.2251 0.046 Uiso calc R 1
C C7 0.3142(2) 0.3368(2) -0.0963(6) 0.0422(8) Uani d . 1
H H7 0.3368 0.3005 -0.2146 0.051 Uiso calc R 1
C C8 0.3627(2) 0.3850(2) 0.0844(6) 0.0371(7) Uani d . 1
H H8 0.4178 0.3802 0.0899 0.044 Uiso calc R 1
C C9 0.33055(18) 0.43933(19) 0.2536(5) 0.0306(6) Uani d . 1
H H9 0.3639 0.4719 0.3744 0.037 Uiso calc R 1
C C9A 0.24847(17) 0.44736(18) 0.2501(5) 0.0268(5) Uani d . 1
C C9B 0.21225(16) 0.50423(17) 0.4179(5) 0.0242(5) Uani d . 1
C C11 0.32098(16) 0.59630(19) 0.7023(5) 0.0259(5) Uani d . 1
H H11A 0.3502 0.5416 0.7670 0.031 Uiso calc R 1
H H11B 0.3199 0.6399 0.8413 0.031 Uiso calc R 1
C C12 0.36339(16) 0.63946(18) 0.5035(5) 0.0258(5) Uani d . 1
C C13 0.4870(2) 0.6604(3) 0.3638(8) 0.0546(10) Uani d . 1
H H13A 0.4710 0.6295 0.2058 0.082 Uiso calc R 1
H H13B 0.5425 0.6489 0.4141 0.082 Uiso calc R 1
H H13C 0.4782 0.7262 0.3438 0.082 Uiso calc R 1
C C21 0.16031(19) 0.66841(19) 0.8973(6) 0.0315(6) Uani d . 1
H H21A 0.1419 0.6362 1.0380 0.047 Uiso calc R 1
H H21B 0.1209 0.7129 0.8313 0.047 Uiso calc R 1
H H21C 0.2093 0.7001 0.9526 0.047 Uiso calc R 1

loop_
_atom_site_aniso_label
_atom_site_aniso_U_11
_atom_site_aniso_U_22
_atom_site_aniso_U_33
_atom_site_aniso_U_12
_atom_site_aniso_U_13
_atom_site_aniso_U_23
Br5 0.0624(3) 0.0341(2) 0.02918(18) -0.01456(14) -0.00759(14) -0.00306(11)
O3 0.0299(10) 0.0309(10) 0.0251(9) -0.0050(8) 0.0054(7) -0.0038(8)
O12 0.0351(11) 0.0337(11) 0.0268(10) 0.0006(8) 0.0003(8) 0.0070(8)
O13 0.0265(10) 0.0498(13) 0.0375(12) 0.0037(9) 0.0032(9) 0.0119(10)
C1 0.0328(14) 0.0211(11) 0.0183(11) -0.0022(10) 0.0018(9) 0.0015(9)
C2 0.0310(13) 0.0232(12) 0.0231(12) -0.0028(10) 0.0025(10) 0.0012(9)
C3A 0.0322(14) 0.0246(12) 0.0221(11) -0.0042(10) 0.0047(10) 0.0012(10)
C4 0.0345(15) 0.0304(14) 0.0267(13) -0.0095(11) 0.0005(11) 0.0013(11)
C5 0.0427(16) 0.0240(12) 0.0238(12) -0.0093(11) -0.0036(11) 0.0019(10)
C5A 0.0463(16) 0.0208(12) 0.0206(12) -0.0010(11) 0.0035(11) 0.0027(9)
C6 0.064(2) 0.0249(14) 0.0262(14) 0.0001(13) 0.0036(13) -0.0017(11)
C7 0.069(2) 0.0293(15) 0.0304(15) 0.0110(15) 0.0131(15) -0.0013(12)
C8 0.0463(17) 0.0279(14) 0.0382(16) 0.0105(13) 0.0101(13) 0.0048(12)
C9 0.0400(15) 0.0239(13) 0.0283(13) 0.0031(11) 0.0058(11) 0.0036(10)
C9A 0.0383(15) 0.0198(12) 0.0227(12) 0.0002(10) 0.0052(10) 0.0030(9)
C9B 0.0333(14) 0.0191(11) 0.0198(11) -0.0032(10) 0.0010(10) 0.0022(9)
C11 0.0298(13) 0.0262(13) 0.0207(11) -0.0016(10) -0.0020(10) 0.0021(9)
C12 0.0294(13) 0.0232(12) 0.0239(12) 0.0003(10) -0.0009(10) -0.0032(9)
C13 0.0363(18) 0.079(3) 0.051(2) -0.0019(17) 0.0130(16) 0.0162(19)
C21 0.0381(15) 0.0305(14) 0.0265(13) -0.0039(12) 0.0068(11) -0.0034(11)

loop_
_atom_type_symbol
_atom_type_description
_atom_type_scat_dispersion_real
_atom_type_scat_dispersion_imag
_atom_type_scat_source
C C 0.0033 0.0016 'International Tables Vol C Tables 4.2.6.8 and 6.1.1.4'
H H 0.0000 0.0000 'International Tables Vol C Tables 4.2.6.8 and 6.1.1.4'
Br Br -0.2901 2.4595 'International Tables Vol C Tables 4.2.6.8 and 6.1.1.4'
O O 0.0106 0.0060 'International Tables Vol C Tables 4.2.6.8 and 6.1.1.4'

loop_
_geom_angle_atom_site_label_1
_geom_angle_atom_site_label_2
_geom_angle_atom_site_label_3
_geom_angle
C3A O3 C2 106.0(2)
C12 O13 C13 114.7(2)
C2 C1 C9B 106.1(2)
C2 C1 C11 125.3(2)
C9B C1 C11 128.6(2)
C1 C2 O3 111.2(2)
C1 C2 C21 133.6(3)
O3 C2 C21 115.2(2)
O3 C3A C9B 111.0(2)
O3 C3A C4 123.8(3)
C9B C3A C4 125.2(3)
C5 C4 C3A 115.9(3)
C5 C4 H4 122.1
C3A C4 H4 122.1
C4 C5 C5A 123.4(3)
C4 C5 Br5 117.2(2)
C5A C5 Br5 119.4(2)
C6 C5A C9A 118.7(3)
C6 C5A C5 122.7(3)
C9A C5A C5 118.6(3)
C7 C6 C5A 121.1(3)
C7 C6 H6 119.5
C5A C6 H6 119.5
C6 C7 C8 120.4(3)
C6 C7 H7 119.8
C8 C7 H7 119.8
C9 C8 C7 120.2(3)
C9 C8 H8 119.9
C7 C8 H8 119.9
C8 C9 C9A 121.0(3)
C8 C9 H9 119.5
C9A C9 H9 119.5
C9 C9A C9B 123.1(3)
C9 C9A C5A 118.6(3)
C9B C9A C5A 118.3(3)
C3A C9B C9A 118.6(2)
C3A C9B C1 105.7(2)
C9A C9B C1 135.7(3)
C1 C11 C12 113.1(2)
C1 C11 H11A 109.0
C12 C11 H11A 109.0
C1 C11 H11B 109.0
C12 C11 H11B 109.0
H11A C11 H11B 107.8
O12 C12 O13 122.9(3)
O12 C12 C11 126.6(3)
O13 C12 C11 110.6(2)
O13 C13 H13A 109.5
O13 C13 H13B 109.5
H13A C13 H13B 109.5
O13 C13 H13C 109.5
H13A C13 H13C 109.5
H13B C13 H13C 109.5
C2 C21 H21A 109.5
C2 C21 H21B 109.5
H21A C21 H21B 109.5
C2 C21 H21C 109.5
H21A C21 H21C 109.5
H21B C21 H21C 109.5

loop_
_geom_bond_atom_site_label_1
_geom_bond_atom_site_label_2
_geom_bond_distance
Br5 C5 1.887(3)
O3 C3A 1.355(3)
O3 C2 1.377(3)
O12 C12 1.184(3)
O13 C12 1.343(3)
O13 C13 1.429(4)
C1 C2 1.345(4)
C1 C9B 1.439(3)
C1 C11 1.479(4)
C2 C21 1.468(4)
C3A C9B 1.369(4)
C3A C4 1.382(4)
C4 C5 1.357(4)
C4 H4 0.9400
C5 C5A 1.417(4)
C5A C6 1.403(4)
C5A C9A 1.417(4)
C6 C7 1.354(6)
C6 H6 0.9400
C7 C8 1.390(5)
C7 H7 0.9400
C8 C9 1.362(4)
C8 H8 0.9400
C9 C9A 1.402(4)
C9 H9 0.9400
C9A C9B 1.413(4)
C11 C12 1.492(4)
C11 H11A 0.9800
C11 H11B 0.9800
C13 H13A 0.9700
C13 H13B 0.9700
C13 H13C 0.9700
C21 H21A 0.9700
C21 H21B 0.9700
C21 H21C 0.9700

loop_
_geom_hbond_atom_site_label_D
_geom_hbond_atom_site_label_H
_geom_hbond_atom_site_label_A
_geom_hbond_site_symmetry_A
_geom_hbond_distance_DH
_geom_hbond_distance_HA
_geom_hbond_distance_DA
_geom_hbond_angle_DHA
_geom_hbond_publ_flag
C4 H4 O3 3_566 0.94 2.58 3.468(4) 157 y

loop_
_cod_related_entry_id
_cod_related_entry_database
_cod_related_entry_code
1 ChemSpider 24740141
